data_4020885
loop_
_publ_author_name
'Naoki Kise'

_publ_section_title
;
 Theoretical Study of Electroreductive Intramolecular
 Coupling of Nonconjugated Olefinic and Aromatic Ketones
;
_journal_name_full 'Journal of Organic Chemistry'
_journal_page_first 2147
_journal_page_last 2152
_journal_paper_doi 10.1021/jo0356255
_journal_volume 69
_journal_year 2004
_chemical_formula_moiety 'C11 H16 O '
_chemical_formula_sum 'C11 H16 O'
_chemical_formula_weight 164.25
_space_group_IT_number 60
_symmetry_cell_setting orthorhombic
_symmetry_Int_Tables_number 60
_symmetry_space_group_name_Hall '-P 2n 2ab'
_symmetry_space_group_name_H-M 'P b c n'
_cell_angle_alpha 89
_cell_angle_beta 89
_cell_angle_gamma 90
_cell_formula_units_Z 8
_cell_length_a 21.31(2)
_cell_length_b 9.721(8)
_cell_length_c 8.755(5)
_cell_measurement_temperature 296.1
_cell_volume 1813.4(2)
_exptl_crystal_density_diffrn 1.203
_cod_original_formula_sum 'C11 H16 O '
_cod_database_code 4020885

loop_
_symmetry_equiv_pos_as_xyz
x,y,z
-x,-y,-z
-x+1/2,y+1/2,z
x+1/2,-y+1/2,-z
x,-y,z+1/2
-x,y,-z+1/2
-x+1/2,-y+1/2,z+1/2
x+1/2,y+1/2,-z+1/2

loop_
_atom_site_label
_atom_site_type_symbol
_atom_site_fract_x
_atom_site_fract_y
_atom_site_fract_z
_atom_site_U_iso_or_equiv
_atom_site_adp_type
_atom_site_occupancy
_atom_site_symmetry_multiplicity
_atom_site_calc_flag
_atom_site_refinement_flags
_atom_site_disorder_assembly
_atom_site_disorder_group
O1 O 0.46601(6) 0.0717(2) 0.3839(2) 0.0630(5) Uani 1.00 1 d . . .
C1 C 0.42636(9) 0.1794(2) 0.4398(2) 0.0480(6) Uani 1.00 1 d . . .
C2 C 0.4659(1) 0.2819(3) 0.5259(3) 0.0655(8) Uani 1.00 1 d . . .
C3 C 0.4283(1) 0.3918(3) 0.6062(4) 0.0693(8) Uani 1.00 1 d . . .
C4 C 0.3816(1) 0.3262(3) 0.7132(3) 0.0608(7) Uani 1.00 1 d . . .
C5 C 0.34279(9) 0.2221(2) 0.6334(2) 0.0447(6) Uani 1.00 1 d . . .
C6 C 0.2812(1) 0.2249(2) 0.6358(2) 0.0524(7) Uani 1.00 1 d . . .
C7 C 0.2405(1) 0.1252(3) 0.5566(3) 0.0630(8) Uani 1.00 1 d . . .
C8 C 0.2757(1) 0.0201(3) 0.4728(3) 0.0627(8) Uani 1.00 1 d . . .
C9 C 0.3373(1) 0.0138(2) 0.4714(3) 0.0578(7) Uani 1.00 1 d . . .
C10 C 0.37856(9) 0.1141(2) 0.5492(2) 0.0443(6) Uani 1.00 1 d . . .
C11 C 0.3945(1) 0.2421(3) 0.3032(3) 0.0641(8) Uani 1.00 1 d . . .
H1 H 0.491(1) 0.227(2) 0.603(3) 0.072(7) Uiso 1.00 1 c . . .
H2 H 0.494(1) 0.323(2) 0.458(2) 0.074(7) Uiso 1.00 1 c . . .
H3 H 0.456(1) 0.460(3) 0.658(3) 0.098(9) Uiso 1.00 1 c . . .
H4 H 0.406(1) 0.451(3) 0.529(3) 0.093(9) Uiso 1.00 1 c . . .
H5 H 0.405(1) 0.269(2) 0.792(2) 0.061(6) Uiso 1.00 1 c . . .
H6 H 0.3562(9) 0.398(2) 0.761(2) 0.056(6) Uiso 1.00 1 c . . .
H7 H 0.2609(9) 0.300(2) 0.689(2) 0.059(6) Uiso 1.00 1 c . . .
H8 H 0.214(1) 0.076(2) 0.626(3) 0.080(8) Uiso 1.00 1 c . . .
H9 H 0.212(1) 0.181(2) 0.485(3) 0.080(7) Uiso 1.00 1 c . . .
H10 H 0.251(1) -0.057(2) 0.423(2) 0.076(7) Uiso 1.00 1 c . . .
H11 H 0.357(1) -0.060(2) 0.414(2) 0.072(7) Uiso 1.00 1 c . . .
H12 H 0.4053(9) 0.066(2) 0.626(2) 0.049(5) Uiso 1.00 1 c . . .
H13 H 0.372(1) 0.170(3) 0.246(3) 0.090(9) Uiso 1.00 1 c . . .
H14 H 0.364(1) 0.313(2) 0.337(2) 0.074(7) Uiso 1.00 1 c . . .
H15 H 0.422(1) 0.298(3) 0.240(3) 0.11(1) Uiso 1.00 1 c . . .
H16 H 0.48462(6) 0.0334(2) 0.4626(2) 0.077(1) Uiso 1.00 1 c . . .

loop_
_atom_site_aniso_label
_atom_site_aniso_U_11
_atom_site_aniso_U_22
_atom_site_aniso_U_33
_atom_site_aniso_U_12
_atom_site_aniso_U_13
_atom_site_aniso_U_23
O1 0.0537(9) 0.077(1) 0.0581(9) 0.0218(8) 0.0063(7) 0.0033(8)
C1 0.036(1) 0.052(1) 0.057(1) 0.006(1) 0.007(1) 0.006(1)
C2 0.046(1) 0.074(2) 0.077(2) -0.010(1) 0.008(1) 0.005(2)
C3 0.059(2) 0.058(2) 0.091(2) -0.012(1) 0.003(2) -0.008(2)
C4 0.055(1) 0.060(1) 0.067(2) 0.003(1) -0.001(1) -0.012(1)
C5 0.043(1) 0.045(1) 0.046(1) 0.002(1) 0.0026(9) 0.000(1)
C6 0.045(1) 0.060(1) 0.052(1) 0.006(1) 0.004(1) -0.002(1)
C7 0.047(1) 0.074(2) 0.069(2) -0.004(1) 0.000(1) -0.001(2)
C8 0.057(2) 0.069(2) 0.063(1) -0.017(1) 0.001(1) -0.003(1)
C9 0.062(2) 0.049(1) 0.062(1) -0.003(1) 0.008(1) -0.006(1)
C10 0.041(1) 0.046(1) 0.045(1) 0.004(1) 0.002(1) 0.002(1)
C11 0.061(2) 0.069(2) 0.062(2) 0.010(2) 0.005(1) 0.019(1)

loop_
_geom_bond_atom_site_label_1
_geom_bond_site_symmetry_1
_geom_bond_atom_site_label_2
_geom_bond_site_symmetry_2
_geom_bond_distance
_geom_bond_publ_flag
O1 . C1 . 1.432(2) yes
O1 . H16 . 0.878(2) no
C1 . C2 . 1.506(3) yes
C1 . C10 . 1.535(3) yes
C1 . C11 . 1.504(3) yes
C2 . C3 . 1.510(3) yes
C2 . H1 . 1.02(2) no
C2 . H2 . 0.94(2) no
C3 . C4 . 1.509(3) yes
C3 . H3 . 1.00(3) no
C3 . H4 . 1.01(3) no
C4 . C5 . 1.482(3) yes
C4 . H5 . 1.02(2) no
C4 . H6 . 0.97(2) no
C5 . C6 . 1.313(3) yes
C5 . C10 . 1.492(3) yes
C6 . C7 . 1.474(3) yes
C6 . H7 . 0.97(2) no
C7 . C8 . 1.465(3) yes
C7 . H8 . 0.96(2) no
C7 . H9 . 1.03(2) no
C8 . C9 . 1.313(3) yes
C8 . H10 . 1.02(2) no
C9 . C10 . 1.479(3) yes
C9 . H11 . 0.97(2) no
C10 . H12 . 1.00(2) no
C11 . H13 . 0.99(3) no
C11 . H14 . 1.00(2) no
C11 . H15 . 0.98(3) no
